data_6000631
loop_
_publ_author_name
'Miyazaki, M.'
'Yamazaki, S.'
'Sasaki, K.'
'Ishida, H.'
'Toraya, H.'

_publ_section_title
;
 Crystallographic data of a new phase of dicalcium silicate
;
_journal_name_full 'Journal of The American Ceramic Society'
_journal_page_first 1339
_journal_page_last 1343
_journal_paper_doi 10.1111/j.1151-2916.1998.tb02487.x
_journal_volume 81
_journal_year 1998
_chemical_formula_sum 'Ca2 O4 Si'
_space_group_name_H-M_alt 'P 1 21/c 1'
_cell_angle_alpha 90.000
_cell_angle_beta 94.642
_cell_angle_gamma 90.000
_cell_length_a 8.2147
_cell_length_b 9.8080
_cell_length_c 9.7410
_cell_volume 782.26
_cod_database_code 6000631

loop_
_atom_site_label
_atom_site_fract_x
_atom_site_fract_y
_atom_site_fract_z
? ? ? ?
